data_4037325
loop_
_publ_author_name
'Rycek, Lukas'
'Hayward, John J.'
'Latif, Marwa Abdel'
'Tanko, James'
'Simionescu, Razvan'
'Hudlicky, Tomas'

_publ_section_title
;
 Chemoenzymatic Total Synthesis of Hydromorphone by an Oxidative
 Dearomatization/Intramolecular [4 + 2] Cycloaddition Sequence: A
 Second-Generation Approach.
;
_journal_issue 22
_journal_name_full 'The Journal of organic chemistry'
_journal_page_first 10930
_journal_page_last 10941
_journal_paper_doi 10.1021/acs.joc.6b01990
_journal_volume 81
_journal_year 2016
_chemical_formula_moiety 'C16 H18 O4'
_chemical_formula_sum 'C16 H18 O4'
_chemical_formula_weight 274.30
_space_group_crystal_system monoclinic
_space_group_IT_number 14
_space_group_name_Hall '-P 2ybc'
_space_group_name_H-M_alt 'P 1 21/c 1'
_atom_sites_solution_hydrogens geom
_audit_creation_method SHELXL-2014/7
_cell_angle_alpha 90
_cell_angle_beta 107.733(4)
_cell_angle_gamma 90
_cell_formula_units_Z 4
_cell_length_a 11.9547(16)
_cell_length_b 9.8218(14)
_cell_length_c 11.9089(15)
_cell_measurement_reflns_used 5113
_cell_measurement_temperature 147(2)
_cell_measurement_theta_max 27.12
_cell_measurement_theta_min 2.74
_cell_volume 1331.9(3)
_computing_cell_refinement APEX2
_computing_data_collection 'APEX2 (Bruker, 2014)'
_computing_data_reduction 'SAINT (Bruker, 2014)'
_computing_molecular_graphics 'PLATON (Spek, 2009)'
_computing_publication_material 'SHELXTL (Sheldrick, 2008)'
_computing_structure_refinement 'SHELXL-2014/7 (Sheldrick, 2015b)'
_computing_structure_solution 'SHELXT (Sheldrick, 2015a)'
_diffrn_ambient_temperature 147(2)
_diffrn_measured_fraction_theta_full 1.000
_diffrn_measured_fraction_theta_max 0.998
_diffrn_measurement_device_type 'Bruker Kappa APEX-DUO CCD'
_diffrn_measurement_method '\f and \w scans'
_diffrn_radiation_type MoK\a
_diffrn_radiation_wavelength 0.71073
_diffrn_reflns_av_R_equivalents 0.0422
_diffrn_reflns_av_unetI/netI 0.0319
_diffrn_reflns_Laue_measured_fraction_full 1.000
_diffrn_reflns_Laue_measured_fraction_max 0.998
_diffrn_reflns_limit_h_max 15
_diffrn_reflns_limit_h_min -15
_diffrn_reflns_limit_k_max 12
_diffrn_reflns_limit_k_min -12
_diffrn_reflns_limit_l_max 15
_diffrn_reflns_limit_l_min -15
_diffrn_reflns_number 21714
_diffrn_reflns_point_group_measured_fraction_full 1.000
_diffrn_reflns_point_group_measured_fraction_max 0.998
_diffrn_reflns_theta_full 25.242
_diffrn_reflns_theta_max 27.580
_diffrn_reflns_theta_min 1.788
_diffrn_source 'sealed tube with Bruker Triumph monochromator'
_exptl_absorpt_coefficient_mu 0.098
_exptl_absorpt_correction_T_max 0.7456
_exptl_absorpt_correction_T_min 0.7181
_exptl_absorpt_correction_type multi-scan
_exptl_absorpt_process_details 'SADABS (Bruker 2014)'
_exptl_crystal_colour colourless
_exptl_crystal_density_diffrn 1.368
_exptl_crystal_description Block
_exptl_crystal_F_000 584
_exptl_crystal_size_max 0.300
_exptl_crystal_size_mid 0.260
_exptl_crystal_size_min 0.180
_refine_diff_density_max 0.278
_refine_diff_density_min -0.244
_refine_diff_density_rms 0.044
_refine_ls_extinction_method none
_refine_ls_goodness_of_fit_ref 1.030
_refine_ls_hydrogen_treatment constr
_refine_ls_matrix_type full
_refine_ls_number_parameters 182
_refine_ls_number_reflns 3087
_refine_ls_number_restraints 0
_refine_ls_restrained_S_all 1.030
_refine_ls_R_factor_all 0.0593
_refine_ls_R_factor_gt 0.0378
_refine_ls_shift/su_max 0.002
_refine_ls_shift/su_mean 0.000
_refine_ls_structure_factor_coef Fsqd
_refine_ls_weighting_details 'w=1/[\s^2^(Fo^2^)+(0.0377P)^2^+0.5179P] where P=(Fo^2^+2Fc^2^)/3'
_refine_ls_weighting_scheme calc
_refine_ls_wR_factor_gt 0.0829
_refine_ls_wR_factor_ref 0.0945
_reflns_Friedel_coverage 0.000
_reflns_number_gt 2326
_reflns_number_total 3087
_reflns_threshold_expression 'I > 2\s(I)'
_cod_data_source_file jo6b01990_si_001.cif
_cod_data_source_block d1684
_cod_original_sg_symbol_H-M 'P 21/c'
_cod_database_code 4037325
_shelx_shelxl_version_number 2014/7
_shelx_space_group_comment
; 
The symmetry employed for this shelxl refinement is uniquely defined 
by the following loop, which should always be used as a source of 
symmetry information in preference to the above space-group names. 
They are only intended as comments. 
;
_shelx_estimated_absorpt_t_min 0.971
_shelx_estimated_absorpt_t_max 0.983

loop_
_space_group_symop_operation_xyz
'x, y, z'
'-x, y+1/2, -z+1/2'
'-x, -y, -z'
'x, -y-1/2, z-1/2'

loop_
_atom_site_label
_atom_site_type_symbol
_atom_site_fract_x
_atom_site_fract_y
_atom_site_fract_z
_atom_site_U_iso_or_equiv
_atom_site_adp_type
_atom_site_occupancy
_atom_site_site_symmetry_order
_atom_site_calc_flag
_atom_site_refinement_flags_posn
_atom_site_refinement_flags_adp
O1 O 0.84435(8) 0.02017(9) 0.44799(8) 0.0179(2) Uani 1 1 d . .
O2 O 0.71154(10) 0.18839(11) 0.23710(9) 0.0323(3) Uani 1 1 d . .
O3 O 0.80073(8) 0.24094(9) 0.47627(8) 0.0187(2) Uani 1 1 d . .
O4 O 0.62126(9) 0.33726(10) 0.41738(9) 0.0263(2) Uani 1 1 d . .
C1 C 0.74963(11) 0.10795(13) 0.43556(12) 0.0165(3) Uani 1 1 d . .
C2 C 0.67933(13) 0.11467(14) 0.30375(12) 0.0204(3) Uani 1 1 d . .
C3 C 0.57922(13) 0.02326(15) 0.26506(13) 0.0237(3) Uani 1 1 d . .
H3A H 0.5321 0.0250 0.1848 0.028 Uiso 1 1 calc R U
C4 C 0.55162(12) -0.06339(15) 0.33947(13) 0.0223(3) Uani 1 1 d . .
H4A H 0.4876 -0.1239 0.3085 0.027 Uiso 1 1 calc R U
C5 C 0.61400(11) -0.06994(14) 0.46459(12) 0.0179(3) Uani 1 1 d . .
C6 C 0.60923(12) -0.18130(14) 0.52759(13) 0.0221(3) Uani 1 1 d . .
H6A H 0.5564 -0.2514 0.4897 0.026 Uiso 1 1 calc R U
C7 C 0.68033(13) -0.20377(15) 0.65252(14) 0.0258(3) Uani 1 1 d . .
H7A H 0.7257 -0.2890 0.6567 0.031 Uiso 1 1 calc R U
H7B H 0.6259 -0.2178 0.6996 0.031 Uiso 1 1 calc R U
C8 C 0.76696(13) -0.08879(15) 0.71082(12) 0.0225(3) Uani 1 1 d . .
H8A H 0.7325 -0.0397 0.7661 0.027 Uiso 1 1 calc R U
C9 C 0.88603(14) -0.14585(17) 0.78484(13) 0.0300(4) Uani 1 1 d . .
H9A H 0.8733 -0.2111 0.8431 0.036 Uiso 1 1 calc R U
H9B H 0.9349 -0.0703 0.8289 0.036 Uiso 1 1 calc R U
C10 C 0.95314(14) -0.21831(16) 0.70960(13) 0.0268(3) Uani 1 1 d . .
H10A H 1.0382 -0.1999 0.7441 0.032 Uiso 1 1 calc R U
H10B H 0.9413 -0.3178 0.7131 0.032 Uiso 1 1 calc R U
C11 C 0.91401(12) -0.17313(14) 0.57977(12) 0.0188(3) Uani 1 1 d . .
H11A H 0.9769 -0.1931 0.5440 0.023 Uiso 1 1 calc R U
H11B H 0.8429 -0.2243 0.5355 0.023 Uiso 1 1 calc R U
C12 C 0.88795(11) -0.02246(14) 0.57204(11) 0.0167(3) Uani 1 1 d . .
H12A H 0.9615 0.0288 0.6123 0.020 Uiso 1 1 calc R U
C13 C 0.79098(12) 0.01842(14) 0.62681(12) 0.0168(3) Uani 1 1 d . .
H13A H 0.8165 0.1042 0.6728 0.020 Uiso 1 1 calc R U
C14 C 0.68650(11) 0.05296(13) 0.51907(11) 0.0152(3) Uani 1 1 d . .
H14A H 0.6361 0.1248 0.5387 0.018 Uiso 1 1 calc R U
C15 C 0.72558(12) 0.34620(14) 0.46485(12) 0.0199(3) Uani 1 1 d . .
C16 C 0.78874(14) 0.47247(15) 0.52003(13) 0.0275(3) Uani 1 1 d . .
H16A H 0.8617 0.4815 0.4993 0.041 Uiso 1 1 calc R U
H16B H 0.8071 0.4667 0.6059 0.041 Uiso 1 1 calc R U
H16C H 0.7387 0.5519 0.4910 0.041 Uiso 1 1 calc R U

loop_
_atom_site_aniso_label
_atom_site_aniso_U_11
_atom_site_aniso_U_22
_atom_site_aniso_U_33
_atom_site_aniso_U_23
_atom_site_aniso_U_13
_atom_site_aniso_U_12
O1 0.0168(5) 0.0195(5) 0.0191(5) 0.0013(4) 0.0081(4) 0.0028(4)
O2 0.0452(7) 0.0315(6) 0.0224(6) 0.0043(5) 0.0133(5) -0.0044(5)
O3 0.0170(5) 0.0144(5) 0.0240(5) -0.0004(4) 0.0053(4) -0.0024(4)
O4 0.0232(6) 0.0227(5) 0.0292(6) 0.0029(4) 0.0023(5) 0.0038(4)
C1 0.0153(6) 0.0130(6) 0.0212(7) -0.0017(5) 0.0056(5) -0.0007(5)
C2 0.0241(7) 0.0189(7) 0.0193(7) 0.0000(5) 0.0083(6) 0.0042(6)
C3 0.0229(8) 0.0252(7) 0.0188(7) -0.0035(6) 0.0000(6) 0.0025(6)
C4 0.0156(7) 0.0207(7) 0.0283(8) -0.0066(6) 0.0031(6) -0.0011(6)
C5 0.0124(6) 0.0184(7) 0.0242(7) -0.0037(5) 0.0074(5) -0.0002(5)
C6 0.0158(7) 0.0192(7) 0.0337(8) -0.0024(6) 0.0112(6) -0.0020(5)
C7 0.0270(8) 0.0225(7) 0.0333(8) 0.0080(6) 0.0172(7) 0.0019(6)
C8 0.0271(8) 0.0243(8) 0.0191(7) 0.0012(6) 0.0113(6) 0.0039(6)
C9 0.0355(9) 0.0344(9) 0.0188(7) 0.0052(6) 0.0064(7) 0.0070(7)
C10 0.0264(8) 0.0260(8) 0.0252(8) 0.0037(6) 0.0037(6) 0.0075(6)
C11 0.0166(7) 0.0181(7) 0.0224(7) -0.0012(5) 0.0068(6) 0.0018(5)
C12 0.0145(6) 0.0183(7) 0.0165(7) -0.0021(5) 0.0037(5) -0.0008(5)
C13 0.0172(7) 0.0163(6) 0.0174(7) -0.0022(5) 0.0061(5) -0.0002(5)
C14 0.0145(6) 0.0141(6) 0.0179(7) -0.0011(5) 0.0062(5) 0.0005(5)
C15 0.0249(7) 0.0167(7) 0.0175(7) 0.0033(5) 0.0057(6) 0.0007(6)
C16 0.0379(9) 0.0171(7) 0.0266(8) -0.0005(6) 0.0086(7) -0.0034(6)

loop_
_atom_type_symbol
_atom_type_description
_atom_type_scat_dispersion_real
_atom_type_scat_dispersion_imag
_atom_type_scat_source
C C 0.0033 0.0016 'International Tables Vol C Tables 4.2.6.8 and 6.1.1.4'
H H 0.0000 0.0000 'International Tables Vol C Tables 4.2.6.8 and 6.1.1.4'
O O 0.0106 0.0060 'International Tables Vol C Tables 4.2.6.8 and 6.1.1.4'

loop_
_geom_angle_atom_site_label_1
_geom_angle_atom_site_label_2
_geom_angle_atom_site_label_3
_geom_angle
C1 O1 C12 108.10(9)
C15 O3 C1 116.96(10)
O1 C1 O3 105.88(10)
O1 C1 C14 105.06(10)
O3 C1 C14 109.97(10)
O1 C1 C2 107.95(11)
O3 C1 C2 110.08(10)
C14 C1 C2 117.19(11)
O2 C2 C3 123.55(13)
O2 C2 C1 120.41(13)
C3 C2 C1 115.94(12)
C4 C3 C2 121.81(13)
C4 C3 H3A 119.1
C2 C3 H3A 119.1
C3 C4 C5 123.66(13)
C3 C4 H4A 118.2
C5 C4 H4A 118.2
C6 C5 C4 121.08(13)
C6 C5 C14 121.93(13)
C4 C5 C14 116.97(12)
C5 C6 C7 124.98(13)
C5 C6 H6A 117.5
C7 C6 H6A 117.5
C6 C7 C8 116.17(12)
C6 C7 H7A 108.2
C8 C7 H7A 108.2
C6 C7 H7B 108.2
C8 C7 H7B 108.2
H7A C7 H7B 107.4
C9 C8 C13 107.42(12)
C9 C8 C7 111.62(12)
C13 C8 C7 116.10(12)
C9 C8 H8A 107.1
C13 C8 H8A 107.1
C7 C8 H8A 107.1
C8 C9 C10 112.93(12)
C8 C9 H9A 109.0
C10 C9 H9A 109.0
C8 C9 H9B 109.0
C10 C9 H9B 109.0
H9A C9 H9B 107.8
C11 C10 C9 113.39(12)
C11 C10 H10A 108.9
C9 C10 H10A 108.9
C11 C10 H10B 108.9
C9 C10 H10B 108.9
H10A C10 H10B 107.7
C12 C11 C10 109.77(11)
C12 C11 H11A 109.7
C10 C11 H11A 109.7
C12 C11 H11B 109.7
C10 C11 H11B 109.7
H11A C11 H11B 108.2
O1 C12 C11 110.13(10)
O1 C12 C13 105.55(10)
C11 C12 C13 113.34(11)
O1 C12 H12A 109.2
C11 C12 H12A 109.2
C13 C12 H12A 109.2
C14 C13 C8 115.49(11)
C14 C13 C12 103.24(10)
C8 C13 C12 114.14(11)
C14 C13 H13A 107.9
C8 C13 H13A 107.9
C12 C13 H13A 107.9
C5 C14 C1 109.70(11)
C5 C14 C13 113.41(11)
C1 C14 C13 100.73(10)
C5 C14 H14A 110.9
C1 C14 H14A 110.9
C13 C14 H14A 110.9
O4 C15 O3 123.61(13)
O4 C15 C16 125.31(13)
O3 C15 C16 111.07(12)
C15 C16 H16A 109.5
C15 C16 H16B 109.5
H16A C16 H16B 109.5
C15 C16 H16C 109.5
H16A C16 H16C 109.5
H16B C16 H16C 109.5

loop_
_geom_bond_atom_site_label_1
_geom_bond_atom_site_label_2
_geom_bond_distance
O1 C1 1.3948(16)
O1 C12 1.4698(16)
O2 C2 1.2201(17)
O3 C15 1.3490(16)
O3 C1 1.4608(15)
O4 C15 1.2055(17)
C1 C14 1.5191(18)
C1 C2 1.5398(19)
C2 C3 1.454(2)
C3 C4 1.340(2)
C3 H3A 0.9500
C4 C5 1.450(2)
C4 H4A 0.9500
C5 C6 1.337(2)
C5 C14 1.5122(18)
C6 C7 1.488(2)
C6 H6A 0.9500
C7 C8 1.547(2)
C7 H7A 0.9900
C7 H7B 0.9900
C8 C9 1.534(2)
C8 C13 1.5385(19)
C8 H8A 1.0000
C9 C10 1.546(2)
C9 H9A 0.9900
C9 H9B 0.9900
C10 C11 1.538(2)
C10 H10A 0.9900
C10 H10B 0.9900
C11 C12 1.5093(19)
C11 H11A 0.9900
C11 H11B 0.9900
C12 C13 1.5463(18)
C12 H12A 1.0000
C13 C14 1.5314(18)
C13 H13A 1.0000
C14 H14A 1.0000
C15 C16 1.496(2)
C16 H16A 0.9800
C16 H16B 0.9800
C16 H16C 0.9800

loop_
_geom_torsion_atom_site_label_1
_geom_torsion_atom_site_label_2
_geom_torsion_atom_site_label_3
_geom_torsion_atom_site_label_4
_geom_torsion
C12 O1 C1 O3 80.66(11)
C12 O1 C1 C14 -35.71(12)
C12 O1 C1 C2 -161.48(10)
C15 O3 C1 O1 175.42(10)
C15 O3 C1 C14 -71.58(14)
C15 O3 C1 C2 58.99(14)
O1 C1 C2 O2 -81.10(15)
O3 C1 C2 O2 34.02(17)
C14 C1 C2 O2 160.64(13)
O1 C1 C2 C3 95.39(14)
O3 C1 C2 C3 -149.49(11)
C14 C1 C2 C3 -22.87(17)
O2 C2 C3 C4 175.04(14)
C1 C2 C3 C4 -1.3(2)
C2 C3 C4 C5 3.1(2)
C3 C4 C5 C6 -158.93(14)
C3 C4 C5 C14 19.6(2)
C4 C5 C6 C7 172.77(13)
C14 C5 C6 C7 -5.7(2)
C5 C6 C7 C8 -1.1(2)
C6 C7 C8 C9 -137.35(13)
C6 C7 C8 C13 -13.80(18)
C13 C8 C9 C10 -62.11(16)
C7 C8 C9 C10 66.23(16)
C8 C9 C10 C11 22.18(19)
C9 C10 C11 C12 37.63(17)
C1 O1 C12 C11 136.89(11)
C1 O1 C12 C13 14.20(13)
C10 C11 C12 O1 -176.94(10)
C10 C11 C12 C13 -58.96(15)
C9 C8 C13 C14 160.30(12)
C7 C8 C13 C14 34.59(17)
C9 C8 C13 C12 40.85(15)
C7 C8 C13 C12 -84.86(15)
O1 C12 C13 C14 12.47(13)
C11 C12 C13 C14 -108.13(12)
O1 C12 C13 C8 138.62(11)
C11 C12 C13 C8 18.02(16)
C6 C5 C14 C1 138.06(13)
C4 C5 C14 C1 -40.43(15)
C6 C5 C14 C13 26.32(17)
C4 C5 C14 C13 -152.17(12)
O1 C1 C14 C5 -77.63(13)
O3 C1 C14 C5 168.84(10)
C2 C1 C14 C5 42.17(15)
O1 C1 C14 C13 42.19(12)
O3 C1 C14 C13 -71.34(12)
C2 C1 C14 C13 161.99(11)
C8 C13 C14 C5 -40.03(15)
C12 C13 C14 C5 85.26(12)
C8 C13 C14 C1 -157.15(11)
C12 C13 C14 C1 -31.86(12)
C1 O3 C15 O4 -4.42(19)
C1 O3 C15 C16 174.73(11)
